data_9009332
loop_
_publ_author_name
'Giuseppe, G.'
'Tadini, C.'

_publ_section_title
;
 Corkite, PbFe3(SO4)(PO4)(OH)6, its crystal structure and ordered
 arrangement of the tetrahedral cations
 Note: this is the prefered structure of these authors
;
_journal_name_full 'Neues Jahrbuch fur Mineralogie, Monatshefte'
_journal_page_first 71
_journal_page_last 81
_journal_volume 1987
_journal_year 1987
_chemical_compound_source 'Dernbach, Hessen-Nassau, Germany'
_chemical_formula_sum 'Fe3 H6 O14 P Pb S'
_chemical_name_mineral Corkite
_space_group_IT_number 160
_symmetry_space_group_name_Hall 'R 3 -2"'
_symmetry_space_group_name_H-M 'R 3 m :H'
_cell_angle_alpha 90
_cell_angle_beta 90
_cell_angle_gamma 120
_cell_formula_units_Z 3
_cell_length_a 7.280
_cell_length_b 7.280
_cell_length_c 16.821
_cell_volume 772.050
_database_code_amcsd 0014810
_exptl_crystal_density_diffrn 4.309
_cod_original_sg_symbol_H-M 'R 3 m'
_cod_original_formula_sum 'Pb Fe3 S P O14 H6'
_cod_database_code 9009332

loop_
_space_group_symop_operation_xyz
x,y,z
2/3+x,1/3+y,1/3+z
1/3+x,2/3+y,2/3+z
x,x-y,z
2/3+x,1/3+x-y,1/3+z
1/3+x,2/3+x-y,2/3+z
-y,-x,z
2/3-y,1/3-x,1/3+z
1/3-y,2/3-x,2/3+z
-x+y,y,z
2/3-x+y,1/3+y,1/3+z
1/3-x+y,2/3+y,2/3+z
-y,x-y,z
2/3-y,1/3+x-y,1/3+z
1/3-y,2/3+x-y,2/3+z
-x+y,-x,z
2/3-x+y,1/3-x,1/3+z
1/3-x+y,2/3-x,2/3+z

loop_
_atom_site_aniso_label
_atom_site_aniso_U_11
_atom_site_aniso_U_22
_atom_site_aniso_U_33
_atom_site_aniso_U_12
_atom_site_aniso_U_13
_atom_site_aniso_U_23
Pb 0.06967 0.06967 0.01433 0.03484 0.00000 0.00000
Fe 0.01007 0.00826 0.01433 0.00403 0.00107 0.00215
S 0.00141 0.00141 0.02007 0.00060 0.00000 0.00000
P 0.02034 0.02034 0.00143 0.01007 0.00000 0.00000
O1S 0.01450 0.01450 0.01433 0.00725 0.00000 0.00000
O1P 0.01651 0.01651 0.00143 0.00826 0.00000 0.00000
O2S 0.01671 0.01671 0.00143 0.01027 -0.00107 0.00107
O2P 0.01430 0.01430 0.01290 0.00987 0.00215 -0.00215
O-h1 0.01309 0.01309 0.02293 0.01309 0.00054 -0.00054
O-h2 0.00926 0.00926 0.00287 -0.00201 0.00107 -0.00107

loop_
_atom_site_label
_atom_site_fract_x
_atom_site_fract_y
_atom_site_fract_z
_atom_site_U_iso_or_equiv
_atom_site_type_symbol
_atom_site_attached_hydrogens
Pb 0.00000 0.00000 0.00000 0.05129 Pb 0
Fe 0.50130 0.00260 0.50020 0.01102 Fe 0
S 0.00000 0.00000 -0.30980 0.00735 S 0
P 0.00000 0.00000 0.31440 0.01406 P 0
O1S 0.00000 0.00000 -0.39670 0.01418 O 0
O1P 0.00000 0.00000 0.40510 0.01127 O 0
O2S -0.21910 0.21910 0.05040 0.01026 O 0
O2P 0.22160 -0.22160 -0.05600 0.01279 O 0
O-h1 -0.12640 0.12640 -0.12580 0.01330 O 0
O-h2 0.12640 -0.12640 0.13730 0.01013 O 0
H1 -0.19400 0.19400 -0.10800 0.03800 H 0
H2 0.19200 -0.19200 0.11900 0.03800 H 0

loop_
_cod_changelog_entry_id
_cod_changelog_entry_author
_cod_changelog_entry_date
_cod_changelog_entry_text
1
;cod-tools version 3.8.0
Id: cif_guess_AMCSD_atom_types 9581 2023-05-17 12:35:41Z saulius
;
2023-05-18T08:42:43+03:00
;Derived atom types and hydrogen counts
from atom names that follow the AMCSD naming convention
(Wat == water, O-H == hydroxyl).
;
2
;cod-tools version 3.10.1
Id: cif_fix_AMCSD_aniso_labels 10200 2024-08-01 14:09:44Z saulius
;
2024-08-02T12:21:17+03:00
;Changed the following '_atom_site_aniso_label' values:
'Oh1' -> 'O-h1'
'Oh2' -> 'O-h2'
;

loop_
_cod_related_entry_id
_cod_related_entry_database
_cod_related_entry_code
1 AMCSD 0014810
